data_2221240
loop_
_publ_author_name
'Al-Douh, Mohammed H.'
'Osman, Hasnah'
'Hamid, Shafida Abd.'
'Kia, Reza'
'Fun, Hoong-Kun'

_publ_section_title
;
 6,6'-Dimethoxy-2,2'-[<i>p</i>-phenylenebis(nitrilomethylidyne)]diphenol
 chloroform disolvate
;
_journal_coeditor_code AT2731
_journal_issue 4
_journal_name_full 'Acta Crystallographica Section E'
_journal_page_first o680
_journal_page_last o681
_journal_paper_doi 10.1107/S1600536809007302
_journal_volume 65
_journal_year 2009
_chemical_formula_moiety 'C22 H20 N2 O4, 2C H Cl3'
_chemical_formula_sum 'C24 H22 Cl6 N2 O4'
_chemical_formula_weight 615.14
_chemical_name_common
;
6,6'-Dimethoxy-2,2'-[<i>p</i>-phenylenebis(nitrilomethylidyne)]diphenol
chloroform disolvates
;
_chemical_name_systematic
;
6,6'-Dimethoxy-2,2'-[<i>p</i>-phenylenebis(nitrilomethylidyne)]diphenol
chloroform disolvates
;
_space_group_IT_number 14
_symmetry_cell_setting monoclinic
_symmetry_space_group_name_Hall '-P 2ybc'
_symmetry_space_group_name_H-M 'P 1 21/c 1'
_atom_sites_solution_hydrogens geom
_atom_sites_solution_primary direct
_atom_sites_solution_secondary difmap
_audit_creation_method SHELXL-97
_cell_angle_alpha 90.00
_cell_angle_beta 105.669(2)
_cell_angle_gamma 90.00
_cell_formula_units_Z 2
_cell_length_a 10.4773(2)
_cell_length_b 21.3287(5)
_cell_length_c 6.2424(2)
_cell_measurement_reflns_used 3653
_cell_measurement_temperature 100
_cell_measurement_theta_max 29.57
_cell_measurement_theta_min 2.78
_cell_volume 1343.13(6)
_computing_cell_refinement 'SAINT (Bruker, 2005)'
_computing_data_collection 'APEX2 (Bruker, 2005)'
_computing_data_reduction 'SAINT (Bruker, 2005)'
_computing_molecular_graphics 'SHELXTL (Sheldrick, 2008)'
_computing_publication_material
;
SHELXTL  (Sheldrick, 2008) and PLATON (Spek, 2009)
;
_computing_structure_refinement 'SHELXTL (Sheldrick, 2008)'
_computing_structure_solution 'SHELXTL (Sheldrick, 2008)'
_diffrn_ambient_temperature 100
_diffrn_measured_fraction_theta_full 0.996
_diffrn_measured_fraction_theta_max 0.996
_diffrn_measurement_device_type
;
Bruker SMART APEXII CCD area-detector diffractometer
;
_diffrn_measurement_method '\f and \w scans'
_diffrn_radiation_monochromator graphite
_diffrn_radiation_source 'fine-focus sealed tube'
_diffrn_radiation_type MoK\a
_diffrn_radiation_wavelength 0.71073
_diffrn_reflns_av_R_equivalents 0.0330
_diffrn_reflns_av_sigmaI/netI 0.0375
_diffrn_reflns_limit_h_max 13
_diffrn_reflns_limit_h_min -13
_diffrn_reflns_limit_k_max 27
_diffrn_reflns_limit_k_min -27
_diffrn_reflns_limit_l_max 8
_diffrn_reflns_limit_l_min -8
_diffrn_reflns_number 10624
_diffrn_reflns_theta_full 27.50
_diffrn_reflns_theta_max 27.50
_diffrn_reflns_theta_min 2.02
_diffrn_standards_number 0
_exptl_absorpt_coefficient_mu 0.674
_exptl_absorpt_correction_T_max 0.9575
_exptl_absorpt_correction_T_min 0.7123
_exptl_absorpt_correction_type multi-scan
_exptl_absorpt_process_details '(<i>SADABS</i>; Bruker, 2005)'
_exptl_crystal_colour yellow
_exptl_crystal_density_diffrn 1.521
_exptl_crystal_density_method 'not measured'
_exptl_crystal_description plate
_exptl_crystal_F_000 628
_exptl_crystal_size_max 0.54
_exptl_crystal_size_mid 0.18
_exptl_crystal_size_min 0.07
_refine_diff_density_max 0.352
_refine_diff_density_min -0.245
_refine_ls_extinction_method none
_refine_ls_goodness_of_fit_ref 1.033
_refine_ls_hydrogen_treatment constr
_refine_ls_matrix_type full
_refine_ls_number_parameters 165
_refine_ls_number_reflns 3069
_refine_ls_number_restraints 0
_refine_ls_restrained_S_all 1.033
_refine_ls_R_factor_all 0.0565
_refine_ls_R_factor_gt 0.0361
_refine_ls_shift/su_max 0.000
_refine_ls_shift/su_mean 0.000
_refine_ls_structure_factor_coef Fsqd
_refine_ls_weighting_details 'calc w=1/[\s^2^(Fo^2^)+(0.0405P)^2^+0.6965P] where P=(Fo^2^+2Fc^2^)/3'
_refine_ls_weighting_scheme calc
_refine_ls_wR_factor_gt 0.0802
_refine_ls_wR_factor_ref 0.0896
_reflns_number_gt 2361
_reflns_number_total 3069
_reflns_threshold_expression I>2\s(I)
_cod_data_source_file at2731.cif
_cod_data_source_block I
_cod_original_sg_symbol_H-M 'P 21/c'
_cod_database_code 2221240
_cod_database_fobs_code 2221240

loop_
_symmetry_equiv_pos_as_xyz
'x, y, z'
'-x, y+1/2, -z+1/2'
'-x, -y, -z'
'x, -y-1/2, z-1/2'

loop_
_atom_site_type_symbol
_atom_site_label
_atom_site_fract_x
_atom_site_fract_y
_atom_site_fract_z
_atom_site_U_iso_or_equiv
_atom_site_adp_type
_atom_site_calc_flag
_atom_site_refinement_flags
_atom_site_occupancy
_atom_site_disorder_assembly
_atom_site_disorder_group
Cl Cl1 0.05508(5) 0.10427(3) 0.75969(9) 0.03053(15) Uani d . 1 . .
Cl Cl2 0.09644(5) 0.19372(3) 0.43542(10) 0.03061(15) Uani d . 1 . .
Cl Cl3 0.06333(6) 0.06178(3) 0.32245(10) 0.03145(15) Uani d . 1 . .
O O1 0.71504(12) 0.11003(6) 0.4437(2) 0.0159(3) Uani d . 1 . .
H H1 0.6880 0.0909 0.5406 0.024 Uiso calc R 1 . .
O O2 0.76612(13) 0.16921(6) 0.1108(2) 0.0167(3) Uani d . 1 . .
N N1 0.54474(15) 0.06871(7) 0.6416(3) 0.0131(3) Uani d . 1 . .
C C1 0.61066(18) 0.13631(8) 0.2936(3) 0.0126(4) Uani d . 1 . .
C C2 0.63590(18) 0.16924(8) 0.1137(3) 0.0125(4) Uani d . 1 . .
C C3 0.53268(19) 0.19797(8) -0.0409(3) 0.0146(4) Uani d . 1 . .
H H3A 0.5499 0.2209 -0.1606 0.017 Uiso calc R 1 . .
C C4 0.40308(19) 0.19342(8) -0.0216(3) 0.0159(4) Uani d . 1 . .
H H4A 0.3325 0.2128 -0.1295 0.019 Uiso calc R 1 . .
C C5 0.37710(18) 0.16110(9) 0.1525(3) 0.0153(4) Uani d . 1 . .
H H5A 0.2888 0.1583 0.1643 0.018 Uiso calc R 1 . .
C C6 0.48096(18) 0.13218(8) 0.3132(3) 0.0130(4) Uani d . 1 . .
C C7 0.45272(19) 0.09798(8) 0.4963(3) 0.0147(4) Uani d . 1 . .
H H7A 0.3645 0.0971 0.5096 0.018 Uiso calc R 1 . .
C C8 0.51663(18) 0.03447(8) 0.8182(3) 0.0126(4) Uani d . 1 . .
C C9 0.62640(18) 0.01408(9) 0.9863(3) 0.0153(4) Uani d . 1 . .
H H9A 0.7133 0.0235 0.9766 0.018 Uiso calc R 1 . .
C C10 0.39007(19) 0.01950(9) 0.8339(3) 0.0166(4) Uani d . 1 . .
H H10A 0.3146 0.0325 0.7202 0.020 Uiso calc R 1 . .
C C11 0.7985(2) 0.20505(10) -0.0612(3) 0.0197(4) Uani d . 1 . .
H H11A 0.8939 0.2020 -0.0459 0.029 Uiso calc R 1 . .
H H11B 0.7744 0.2490 -0.0487 0.029 Uiso calc R 1 . .
H H11C 0.7493 0.1887 -0.2067 0.029 Uiso calc R 1 . .
C C12 0.0159(2) 0.12323(10) 0.4736(4) 0.0231(5) Uani d . 1 . .
H H12A -0.0821 0.1294 0.4173 0.028 Uiso calc R 1 . .

loop_
_atom_site_aniso_label
_atom_site_aniso_U_11
_atom_site_aniso_U_22
_atom_site_aniso_U_33
_atom_site_aniso_U_12
_atom_site_aniso_U_13
_atom_site_aniso_U_23
Cl1 0.0318(3) 0.0392(3) 0.0202(3) 0.0063(2) 0.0064(2) 0.0025(2)
Cl2 0.0281(3) 0.0258(3) 0.0401(4) -0.0015(2) 0.0128(2) 0.0010(2)
Cl3 0.0394(3) 0.0294(3) 0.0264(3) -0.0015(2) 0.0102(2) -0.0048(2)
O1 0.0158(6) 0.0169(7) 0.0145(7) 0.0007(5) 0.0034(5) 0.0060(6)
O2 0.0184(7) 0.0165(7) 0.0168(7) 0.0003(5) 0.0079(6) 0.0046(6)
N1 0.0192(8) 0.0095(7) 0.0115(8) -0.0006(6) 0.0053(6) 0.0004(6)
C1 0.0184(9) 0.0062(8) 0.0120(9) 0.0000(7) 0.0023(7) -0.0009(7)
C2 0.0165(9) 0.0087(8) 0.0127(9) -0.0017(7) 0.0047(7) -0.0021(7)
C3 0.0230(10) 0.0084(9) 0.0124(10) -0.0012(7) 0.0050(8) 0.0004(7)
C4 0.0195(9) 0.0115(9) 0.0143(10) 0.0017(7) 0.0005(8) 0.0010(8)
C5 0.0144(9) 0.0128(9) 0.0189(10) 0.0006(7) 0.0047(8) 0.0000(8)
C6 0.0188(9) 0.0084(8) 0.0121(9) -0.0021(7) 0.0050(7) -0.0023(7)
C7 0.0170(9) 0.0116(9) 0.0167(10) -0.0024(7) 0.0066(8) -0.0008(7)
C8 0.0188(9) 0.0080(8) 0.0126(9) 0.0003(7) 0.0070(7) -0.0024(7)
C9 0.0151(9) 0.0138(9) 0.0186(10) -0.0007(7) 0.0072(8) 0.0011(8)
C10 0.0171(9) 0.0148(9) 0.0164(10) 0.0021(7) 0.0021(8) 0.0024(8)
C11 0.0220(10) 0.0222(11) 0.0179(11) -0.0021(8) 0.0105(8) 0.0048(8)
C12 0.0190(10) 0.0284(12) 0.0214(11) 0.0022(8) 0.0049(8) 0.0025(9)

loop_
_atom_type_symbol
_atom_type_description
_atom_type_scat_dispersion_real
_atom_type_scat_dispersion_imag
_atom_type_scat_source
C C 0.0033 0.0016 'International Tables Vol C Tables 4.2.6.8 and 6.1.1.4'
H H 0.0000 0.0000 'International Tables Vol C Tables 4.2.6.8 and 6.1.1.4'
N N 0.0061 0.0033 'International Tables Vol C Tables 4.2.6.8 and 6.1.1.4'
O O 0.0106 0.0060 'International Tables Vol C Tables 4.2.6.8 and 6.1.1.4'
Cl Cl 0.1484 0.1585 'International Tables Vol C Tables 4.2.6.8 and 6.1.1.4'

loop_
_geom_angle_atom_site_label_1
_geom_angle_atom_site_label_2
_geom_angle_atom_site_label_3
_geom_angle_site_symmetry_1
_geom_angle_site_symmetry_3
_geom_angle
_geom_angle_publ_flag
C1 O1 H1 . . 109.5 ?
C2 O2 C11 . . 116.63(14) ?
C7 N1 C8 . . 121.48(16) ?
O1 C1 C6 . . 122.35(17) ?
O1 C1 C2 . . 117.87(16) ?
C6 C1 C2 . . 119.78(16) ?
O2 C2 C3 . . 125.84(17) ?
O2 C2 C1 . . 114.35(15) ?
C3 C2 C1 . . 119.81(17) ?
C2 C3 C4 . . 120.26(18) ?
C2 C3 H3A . . 119.9 ?
C4 C3 H3A . . 119.9 ?
C5 C4 C3 . . 120.46(17) ?
C5 C4 H4A . . 119.8 ?
C3 C4 H4A . . 119.8 ?
C4 C5 C6 . . 120.21(18) ?
C4 C5 H5A . . 119.9 ?
C6 C5 H5A . . 119.9 ?
C1 C6 C5 . . 119.47(17) ?
C1 C6 C7 . . 120.62(17) ?
C5 C6 C7 . . 119.90(17) ?
N1 C7 C6 . . 121.54(17) ?
N1 C7 H7A . . 119.2 ?
C6 C7 H7A . . 119.2 ?
C10 C8 C9 . . 118.75(17) ?
C10 C8 N1 . . 125.04(17) ?
C9 C8 N1 . . 116.21(16) ?
C10 C9 C8 3_657 . 120.83(18) ?
C10 C9 H9A 3_657 . 119.6 ?
C8 C9 H9A . . 119.6 ?
C9 C10 C8 3_657 . 120.41(17) ?
C9 C10 H10A 3_657 . 119.8 ?
C8 C10 H10A . . 119.8 ?
O2 C11 H11A . . 109.5 ?
O2 C11 H11B . . 109.5 ?
H11A C11 H11B . . 109.5 ?
O2 C11 H11C . . 109.5 ?
H11A C11 H11C . . 109.5 ?
H11B C11 H11C . . 109.5 ?
Cl3 C12 Cl1 . . 110.39(12) ?
Cl3 C12 Cl2 . . 110.22(12) ?
Cl1 C12 Cl2 . . 109.93(12) ?
Cl3 C12 H12A . . 108.7 ?
Cl1 C12 H12A . . 108.7 ?
Cl2 C12 H12A . . 108.7 ?

loop_
_geom_bond_atom_site_label_1
_geom_bond_atom_site_label_2
_geom_bond_site_symmetry_2
_geom_bond_distance
_geom_bond_publ_flag
Cl1 C12 . 1.768(2) ?
Cl2 C12 . 1.771(2) ?
Cl3 C12 . 1.763(2) ?
O1 C1 . 1.354(2) ?
O1 H1 . 0.8400 ?
O2 C2 . 1.369(2) ?
O2 C11 . 1.431(2) ?
N1 C7 . 1.292(2) ?
N1 C8 . 1.418(2) ?
C1 C6 . 1.400(3) ?
C1 C2 . 1.409(3) ?
C2 C3 . 1.383(3) ?
C3 C4 . 1.399(3) ?
C3 H3A . 0.9500 ?
C4 C5 . 1.375(3) ?
C4 H4A . 0.9500 ?
C5 C6 . 1.408(3) ?
C5 H5A . 0.9500 ?
C6 C7 . 1.452(3) ?
C7 H7A . 0.9500 ?
C8 C10 . 1.393(3) ?
C8 C9 . 1.400(3) ?
C9 C10 3_657 1.381(3) ?
C9 H9A . 0.9500 ?
C10 C9 3_657 1.381(3) ?
C10 H10A . 0.9500 ?
C11 H11A . 0.9800 ?
C11 H11B . 0.9800 ?
C11 H11C . 0.9800 ?
C12 H12A . 1.0000 ?

loop_
_geom_hbond_atom_site_label_D
_geom_hbond_atom_site_label_H
_geom_hbond_atom_site_label_A
_geom_hbond_site_symmetry_A
_geom_hbond_distance_DH
_geom_hbond_distance_HA
_geom_hbond_distance_DA
_geom_hbond_angle_DHA
_geom_hbond_publ_flag
O1 H1 N1 . 0.8400 1.8400 2.584(2) 147.00 y
C12 H12A O1 1_455 1.0000 2.2100 3.120(3) 150.00 y
C12 H12A O2 1_455 1.0000 2.3000 3.121(3) 139.00 y
C3 H3A Cg1 4_554 0.9500 2.7300 3.5221(19) 142.00 y

loop_
_geom_torsion_atom_site_label_1
_geom_torsion_atom_site_label_2
_geom_torsion_atom_site_label_3
_geom_torsion_atom_site_label_4
_geom_torsion_site_symmetry_1
_geom_torsion_site_symmetry_2
_geom_torsion_site_symmetry_3
_geom_torsion_site_symmetry_4
_geom_torsion
_geom_torsion_publ_flag
C11 O2 C2 C3 . . . . 3.6(3) ?
C11 O2 C2 C1 . . . . -176.48(16) ?
O1 C1 C2 O2 . . . . 1.5(2) ?
C6 C1 C2 O2 . . . . -179.08(16) ?
O1 C1 C2 C3 . . . . -178.60(16) ?
C6 C1 C2 C3 . . . . 0.9(3) ?
O2 C2 C3 C4 . . . . 178.67(17) ?
C1 C2 C3 C4 . . . . -1.3(3) ?
C2 C3 C4 C5 . . . . 0.9(3) ?
C3 C4 C5 C6 . . . . -0.1(3) ?
O1 C1 C6 C5 . . . . 179.37(17) ?
C2 C1 C6 C5 . . . . -0.1(3) ?
O1 C1 C6 C7 . . . . -1.1(3) ?
C2 C1 C6 C7 . . . . 179.44(17) ?
C4 C5 C6 C1 . . . . -0.3(3) ?
C4 C5 C6 C7 . . . . -179.84(17) ?
C8 N1 C7 C6 . . . . -178.93(16) ?
C1 C6 C7 N1 . . . . -2.4(3) ?
C5 C6 C7 N1 . . . . 177.12(17) ?
C7 N1 C8 C10 . . . . 11.6(3) ?
C7 N1 C8 C9 . . . . -169.16(17) ?
C10 C8 C9 C10 . . . 3_657 -0.9(3) ?
N1 C8 C9 C10 . . . 3_657 179.83(17) ?
C9 C8 C10 C9 . . . 3_657 0.9(3) ?
N1 C8 C10 C9 . . . 3_657 -179.90(17) ?
